data_7718336
loop_
_publ_author_name
'Malik, Suvamoy'
'Brand&#xe3;o, Paula'
'Benmansour, Samia'
'G&#xf3;mez-Garc&#xed;a, Carlos J'
'Saha, Amrita'

_publ_section_title
;
 Modulation of the spin crossover behaviour in four manganese(III)
 complexes through cation-anion interactions.
;
_journal_issue 16
_journal_name_full 'Dalton transactions (Cambridge, England : 2003)'
_journal_page_first 6645
_journal_page_last 6652
_journal_paper_doi 10.1039/d5dt00238a
_journal_volume 54
_journal_year 2025
_chemical_formula_moiety 'I, C30 H40 Mn N4 O4'
_chemical_formula_sum 'C30 H40 I Mn N4 O4'
_chemical_formula_weight 702.50
_space_group_crystal_system orthorhombic
_space_group_IT_number 45
_space_group_name_Hall 'I 2 -2c'
_space_group_name_H-M_alt 'I b a 2'
_atom_sites_solution_hydrogens geom
_audit_creation_date 2024-09-28
_audit_creation_method
;
Olex2 1.5-alpha
(compiled 2024.02.16 svn.r378c4104 for OlexSys, GUI svn.r6928)
;
_audit_update_record
;
2025-01-17 deposited with the CCDC.	2025-03-17 downloaded from the CCDC.
;
_cell_angle_alpha 90
_cell_angle_beta 90
_cell_angle_gamma 90
_cell_formula_units_Z 4
_cell_length_a 8.3941(3)
_cell_length_b 20.4606(7)
_cell_length_c 18.5440(6)
_cell_measurement_reflns_used 464
_cell_measurement_temperature 398.15
_cell_measurement_theta_max 1.872
_cell_measurement_theta_min 27.104
_cell_volume 3184.90(19)
_computing_molecular_graphics 'Olex2 1.5-alpha (Dolomanov et al., 2009)'
_computing_publication_material 'Olex2 1.5-alpha (Dolomanov et al., 2009)'
_computing_structure_refinement 'SHELXL 2018/3 (Sheldrick, 2015)'
_computing_structure_solution 'SHELXT 2014/4 (Sheldrick, 2014)'
_diffrn_ambient_temperature 398.15
_diffrn_measured_fraction_theta_full 0.999
_diffrn_measured_fraction_theta_max 0.968
_diffrn_measurement_device_type CCD
_diffrn_measurement_method 'omega and phi scans'
_diffrn_radiation_type MoK\a
_diffrn_radiation_wavelength 0.71073
_diffrn_reflns_av_R_equivalents 0.0208
_diffrn_reflns_av_unetI/netI 0.0191
_diffrn_reflns_Laue_measured_fraction_full 0.999
_diffrn_reflns_Laue_measured_fraction_max 0.968
_diffrn_reflns_limit_h_max 11
_diffrn_reflns_limit_h_min -10
_diffrn_reflns_limit_k_max 26
_diffrn_reflns_limit_k_min -26
_diffrn_reflns_limit_l_max 24
_diffrn_reflns_limit_l_min -24
_diffrn_reflns_number 13451
_diffrn_reflns_point_group_measured_fraction_full 0.954
_diffrn_reflns_point_group_measured_fraction_max 0.899
_diffrn_reflns_theta_full 25.242
_diffrn_reflns_theta_max 27.948
_diffrn_reflns_theta_min 2.196
_diffrn_source 'fine-focus sealed tube'
_exptl_absorpt_coefficient_mu 1.423
_exptl_absorpt_correction_type multi-scan
_exptl_absorpt_process_details sadabs
_exptl_crystal_colour BROWN
_exptl_crystal_density_diffrn 1.465
_exptl_crystal_description BLOCK
_exptl_crystal_F_000 1432
_exptl_crystal_size_max 0.26
_exptl_crystal_size_mid 0.16
_exptl_crystal_size_min 0.03
_exptl_transmission_factor_max 0.998
_exptl_transmission_factor_min 0.992
_refine_diff_density_max 0.429
_refine_diff_density_min -0.497
_refine_diff_density_rms 0.051
_refine_ls_abs_structure_details
;
 Flack x determined using 1117 quotients [(I+)-(I-)]/[(I+)+(I-)]
 (Parsons, Flack and Wagner, Acta Cryst. B69 (2013) 249-259).
;
_refine_ls_abs_structure_Flack -0.006(11)
_refine_ls_extinction_coef 0.0010(2)
_refine_ls_extinction_expression Fc^*^=kFc[1+0.001xFc^2^\l^3^/sin(2\q)]^-1/4^
_refine_ls_extinction_method 'SHELXL-2018/3 (Sheldrick 2018)'
_refine_ls_goodness_of_fit_ref 1.058
_refine_ls_hydrogen_treatment constr
_refine_ls_matrix_type full
_refine_ls_number_parameters 184
_refine_ls_number_reflns 3433
_refine_ls_number_restraints 1
_refine_ls_restrained_S_all 1.058
_refine_ls_R_factor_all 0.0447
_refine_ls_R_factor_gt 0.0359
_refine_ls_shift/su_max 0.000
_refine_ls_shift/su_mean 0.000
_refine_ls_structure_factor_coef Fsqd
_refine_ls_weighting_details 'w=1/[\s^2^(Fo^2^)+(0.0512P)^2^+1.7261P] where P=(Fo^2^+2Fc^2^)/3'
_refine_ls_weighting_scheme calc
_refine_ls_wR_factor_gt 0.0954
_refine_ls_wR_factor_ref 0.1012
_reflns_Friedel_coverage 0.798
_reflns_Friedel_fraction_full 0.905
_reflns_Friedel_fraction_max 0.825
_reflns_number_gt 2826
_reflns_number_total 3433
_reflns_threshold_expression 'I > 2\s(I)'
_cod_data_source_file d5dt00238a2.cif
_cod_data_source_block complex3_398
_cod_depositor_comments 'Adding full bibliography for 7718333--7718340.cif.'
_cod_database_code 7718336
_shelx_shelxl_version_number 2018/3
_shelx_space_group_comment
;
The symmetry employed for this shelxl refinement is uniquely defined
by the following loop, which should always be used as a source of
symmetry information in preference to the above space-group names.
They are only intended as comments.
;
_shelx_estimated_absorpt_t_max 0.959
_shelx_estimated_absorpt_t_min 0.709
_olex2_refinement_description
;
1. Fixed Uiso
 At 1.2 times of:
  All C(H) groups, All C(H,H) groups, All C(H,H,H) groups, All N(H) groups
2.a Ternary CH refined with riding coordinates:
 N2(H2)
2.b Secondary CH2 refined with riding coordinates:
 C8(H8A,H8B), C12(H12A,H12B), C13(H13A,H13B), C14(H14A,H14B), C15(H15A,H15B)
2.c Aromatic/amide H refined with riding coordinates:
 C3(H3), C5(H5), C9(H9), C11(H11)
2.d X=CH2 refined with riding coordinates:
 C10(H10A,H10B)
2.e Idealised Me refined as rotating group:
 C7(H7A,H7B,H7C)
;
_olex2_submission_special_instructions 'No special instructions were received'

loop_
_space_group_symop_operation_xyz
'x, y, z'
'-x, -y, z'
'x+1/2, -y+1/2, z'
'-x+1/2, y+1/2, z'
'x+1/2, y+1/2, z+1/2'
'-x+1/2, -y+1/2, z+1/2'
'x+1, -y+1, z+1/2'
'-x+1, y+1, z+1/2'

loop_
_atom_site_label
_atom_site_type_symbol
_atom_site_fract_x
_atom_site_fract_y
_atom_site_fract_z
_atom_site_U_iso_or_equiv
_atom_site_adp_type
_atom_site_occupancy
_atom_site_site_symmetry_order
_atom_site_calc_flag
_atom_site_refinement_flags_posn
_atom_site_refinement_flags_adp
_atom_site_refinement_flags_occupancy
_atom_site_disorder_assembly
_atom_site_disorder_group
I1 I 0.500000 0.500000 0.29894(3) 0.0989(3) Uani 1 2 d S T P . .
Mn1 Mn 1.000000 0.500000 0.45301(5) 0.0457(2) Uani 1 2 d S T P . .
O1 O 0.8643(4) 0.42723(12) 0.4499(2) 0.0546(7) Uani 1 1 d . . . . .
O2 O 0.7792(5) 0.29948(15) 0.4417(3) 0.0733(10) Uani 1 1 d . . . . .
N1 N 0.8485(5) 0.54134(18) 0.5241(2) 0.0578(10) Uani 1 1 d . . . . .
N2 N 0.8767(5) 0.54510(19) 0.3708(3) 0.0633(11) Uani 1 1 d . . . . .
H2 H 0.776051 0.521349 0.365163 0.076 Uiso 1 1 calc R U . . .
C1 C 0.7805(5) 0.4026(2) 0.5033(3) 0.0506(10) Uani 1 1 d . . . . .
C2 C 0.7312(6) 0.3367(2) 0.4993(3) 0.0583(12) Uani 1 1 d . . . . .
C3 C 0.6442(8) 0.3090(3) 0.5531(4) 0.0745(16) Uani 1 1 d . . . . .
H3 H 0.616154 0.265097 0.549648 0.089 Uiso 1 1 calc R U . . .
C4 C 0.5954(8) 0.3451(3) 0.6142(3) 0.0758(16) Uani 1 1 d . . . . .
C5 C 0.6387(7) 0.4081(3) 0.6181(3) 0.0712(15) Uani 1 1 d . . . . .
H5 H 0.605878 0.432470 0.657706 0.085 Uiso 1 1 calc R U . . .
C6 C 0.7325(6) 0.4394(2) 0.5642(3) 0.0561(12) Uani 1 1 d . . . . .
C7 C 0.6864(10) 0.3083(4) 0.3806(5) 0.112(3) Uani 1 1 d . . . . .
H7A H 0.591592 0.282311 0.384399 0.135 Uiso 1 1 calc R U . . .
H7B H 0.745539 0.295268 0.338724 0.135 Uiso 1 1 calc R U . . .
H7C H 0.657660 0.353609 0.376417 0.135 Uiso 1 1 calc R U . . .
C8 C 0.4899(11) 0.3130(4) 0.6708(5) 0.111(3) Uani 1 1 d . . . . .
H8A H 0.468367 0.344884 0.708280 0.133 Uiso 1 1 calc R U . . .
H8B H 0.388867 0.302130 0.648416 0.133 Uiso 1 1 calc R U . . .
C9 C 0.5498(18) 0.2569(6) 0.7032(6) 0.148(4) Uani 1 1 d . . . . .
H9 H 0.629162 0.266273 0.736688 0.178 Uiso 1 1 calc R U . . .
C10 C 0.5225(13) 0.1961(5) 0.6983(6) 0.124(4) Uani 1 1 d . . . . .
H10A H 0.445303 0.180896 0.666516 0.149 Uiso 1 1 calc R U . . .
H10B H 0.579670 0.166761 0.726539 0.149 Uiso 1 1 calc R U . . .
C11 C 0.7547(7) 0.5091(2) 0.5653(3) 0.0646(15) Uani 1 1 d . . . . .
H11 H 0.695732 0.532776 0.598730 0.077 Uiso 1 1 calc R U . . .
C12 C 0.8240(7) 0.6123(3) 0.5186(4) 0.0734(16) Uani 1 1 d . . . . .
H12A H 0.925881 0.634646 0.519635 0.088 Uiso 1 1 calc R U . . .
H12B H 0.760884 0.627554 0.559062 0.088 Uiso 1 1 calc R U . . .
C13 C 0.7379(7) 0.6270(2) 0.4480(5) 0.0846(18) Uani 1 1 d . . . . .
H13A H 0.642722 0.600225 0.445640 0.101 Uiso 1 1 calc R U . . .
H13B H 0.704290 0.672362 0.448573 0.101 Uiso 1 1 calc R U . . .
C14 C 0.8352(8) 0.6153(3) 0.3807(4) 0.0805(18) Uani 1 1 d . . . . .
H14A H 0.775362 0.630259 0.339110 0.097 Uiso 1 1 calc R U . . .
H14B H 0.932444 0.640760 0.383378 0.097 Uiso 1 1 calc R U . . .
C15 C 0.9687(7) 0.5345(3) 0.3042(5) 0.0790(16) Uani 1 1 d . . . . .
H15A H 1.056654 0.565222 0.301905 0.095 Uiso 1 1 calc R U . . .
H15B H 0.901171 0.541511 0.262456 0.095 Uiso 1 1 calc R U . . .

loop_
_atom_site_aniso_label
_atom_site_aniso_U_11
_atom_site_aniso_U_22
_atom_site_aniso_U_33
_atom_site_aniso_U_23
_atom_site_aniso_U_13
_atom_site_aniso_U_12
I1 0.0876(4) 0.1342(6) 0.0750(4) 0.000 0.000 -0.0484(3)
Mn1 0.0534(5) 0.0305(3) 0.0532(6) 0.000 0.000 -0.0046(3)
O1 0.0651(18) 0.0372(12) 0.0616(18) -0.0038(15) 0.0136(16) -0.0117(12)
O2 0.094(3) 0.0418(15) 0.084(3) -0.0129(18) 0.024(2) -0.0053(16)
N1 0.070(3) 0.037(2) 0.067(2) -0.0096(18) 0.002(2) -0.0022(18)
N2 0.069(2) 0.045(2) 0.077(3) 0.002(2) -0.014(2) -0.0154(18)
C1 0.050(2) 0.043(2) 0.058(3) 0.001(2) 0.007(2) -0.0030(18)
C2 0.065(3) 0.040(2) 0.069(3) 0.003(2) 0.013(2) -0.001(2)
C3 0.090(4) 0.048(3) 0.086(4) 0.015(3) 0.023(3) -0.004(3)
C4 0.090(4) 0.062(3) 0.075(4) 0.012(3) 0.022(3) -0.006(3)
C5 0.084(4) 0.068(3) 0.061(3) -0.001(3) 0.022(3) 0.006(3)
C6 0.064(3) 0.048(2) 0.057(3) -0.002(2) 0.013(2) -0.003(2)
C7 0.152(7) 0.098(5) 0.087(5) -0.034(4) 0.007(6) 0.003(5)
C8 0.134(7) 0.093(5) 0.106(6) 0.031(5) 0.052(5) 0.007(4)
C9 0.161(8) 0.153(10) 0.130(8) 0.066(7) 0.067(7) 0.003(7)
C10 0.125(7) 0.108(6) 0.139(9) 0.062(7) 0.013(5) -0.016(5)
C11 0.068(3) 0.054(3) 0.072(4) -0.016(2) 0.005(3) 0.004(2)
C12 0.077(3) 0.038(3) 0.105(5) -0.012(3) 0.005(3) 0.002(2)
C13 0.077(4) 0.042(2) 0.134(5) 0.000(3) -0.015(4) 0.004(2)
C14 0.090(4) 0.045(3) 0.107(5) 0.015(3) -0.033(4) -0.004(3)
C15 0.094(4) 0.079(4) 0.064(3) 0.011(3) -0.011(4) -0.028(3)

loop_
_atom_type_symbol
_atom_type_description
_atom_type_scat_dispersion_real
_atom_type_scat_dispersion_imag
_atom_type_scat_source
C C 0.0033 0.0016 'International Tables Vol C Tables 4.2.6.8 and 6.1.1.4'
H H 0.0000 0.0000 'International Tables Vol C Tables 4.2.6.8 and 6.1.1.4'
I I -0.4742 1.8119 'International Tables Vol C Tables 4.2.6.8 and 6.1.1.4'
Mn Mn 0.3368 0.7283 'International Tables Vol C Tables 4.2.6.8 and 6.1.1.4'
N N 0.0061 0.0033 'International Tables Vol C Tables 4.2.6.8 and 6.1.1.4'
O O 0.0106 0.0060 'International Tables Vol C Tables 4.2.6.8 and 6.1.1.4'

loop_
_geom_angle_atom_site_label_1
_geom_angle_atom_site_label_2
_geom_angle_atom_site_label_3
_geom_angle
_geom_angle_site_symmetry_1
_geom_angle_site_symmetry_3
_geom_angle_publ_flag
O1 Mn1 O1 176.4(2) . 2_765 ?
O1 Mn1 N1 94.03(16) 2_765 . ?
O1 Mn1 N1 88.29(15) 2_765 2_765 ?
O1 Mn1 N1 88.29(15) . . ?
O1 Mn1 N1 94.03(16) . 2_765 ?
O1 Mn1 N2 85.80(14) . 2_765 ?
O1 Mn1 N2 91.57(16) . . ?
O1 Mn1 N2 91.57(16) 2_765 2_765 ?
O1 Mn1 N2 85.80(14) 2_765 . ?
N1 Mn1 N1 98.4(3) . 2_765 ?
N1 Mn1 N2 171.00(19) 2_765 . ?
N1 Mn1 N2 88.79(17) 2_765 2_765 ?
N1 Mn1 N2 171.00(19) . 2_765 ?
N1 Mn1 N2 88.79(17) . . ?
N2 Mn1 N2 84.6(3) 2_765 . ?
C1 O1 Mn1 127.3(3) . . ?
C2 O2 C7 113.5(5) . . ?
C11 N1 Mn1 124.1(3) . . ?
C11 N1 C12 117.7(5) . . ?
C12 N1 Mn1 117.2(4) . . ?
Mn1 N2 H2 106.8 . . ?
C14 N2 Mn1 117.3(3) . . ?
C14 N2 H2 106.8 . . ?
C15 N2 Mn1 106.9(4) . . ?
C15 N2 H2 106.8 . . ?
C15 N2 C14 111.6(5) . . ?
O1 C1 C2 118.9(4) . . ?
O1 C1 C6 123.3(4) . . ?
C2 C1 C6 117.8(4) . . ?
O2 C2 C1 119.0(4) . . ?
C3 C2 O2 119.8(4) . . ?
C3 C2 C1 121.1(5) . . ?
C2 C3 H3 119.2 . . ?
C2 C3 C4 121.6(5) . . ?
C4 C3 H3 119.2 . . ?
C3 C4 C8 119.7(6) . . ?
C5 C4 C3 117.9(5) . . ?
C5 C4 C8 122.4(6) . . ?
C4 C5 H5 118.5 . . ?
C4 C5 C6 123.0(5) . . ?
C6 C5 H5 118.5 . . ?
C1 C6 C5 118.6(4) . . ?
C1 C6 C11 120.0(4) . . ?
C5 C6 C11 120.5(4) . . ?
O2 C7 H7A 109.5 . . ?
O2 C7 H7B 109.5 . . ?
O2 C7 H7C 109.5 . . ?
H7A C7 H7B 109.5 . . ?
H7A C7 H7C 109.5 . . ?
H7B C7 H7C 109.5 . . ?
C4 C8 H8A 108.2 . . ?
C4 C8 H8B 108.2 . . ?
H8A C8 H8B 107.3 . . ?
C9 C8 C4 116.4(7) . . ?
C9 C8 H8A 108.2 . . ?
C9 C8 H8B 108.2 . . ?
C8 C9 H9 112.2 . . ?
C10 C9 C8 135.5(15) . . ?
C10 C9 H9 112.2 . . ?
C9 C10 H10A 120.0 . . ?
C9 C10 H10B 120.0 . . ?
H10A C10 H10B 120.0 . . ?
N1 C11 C6 125.7(5) . . ?
N1 C11 H11 117.2 . . ?
C6 C11 H11 117.2 . . ?
N1 C12 H12A 109.9 . . ?
N1 C12 H12B 109.9 . . ?
N1 C12 C13 108.7(5) . . ?
H12A C12 H12B 108.3 . . ?
C13 C12 H12A 109.9 . . ?
C13 C12 H12B 109.9 . . ?
C12 C13 H13A 108.5 . . ?
C12 C13 H13B 108.5 . . ?
H13A C13 H13B 107.5 . . ?
C14 C13 C12 115.0(5) . . ?
C14 C13 H13A 108.5 . . ?
C14 C13 H13B 108.5 . . ?
N2 C14 C13 112.4(5) . . ?
N2 C14 H14A 109.1 . . ?
N2 C14 H14B 109.1 . . ?
C13 C14 H14A 109.1 . . ?
C13 C14 H14B 109.1 . . ?
H14A C14 H14B 107.9 . . ?
N2 C15 C15 108.7(3) . 2_765 ?
N2 C15 H15A 110.0 . . ?
N2 C15 H15B 110.0 . . ?
C15 C15 H15A 110.0 2_765 . ?
C15 C15 H15B 110.0 2_765 . ?
H15A C15 H15B 108.3 . . ?

loop_
_geom_bond_atom_site_label_1
_geom_bond_atom_site_label_2
_geom_bond_distance
_geom_bond_site_symmetry_2
_geom_bond_publ_flag
Mn1 O1 1.876(3) . ?
Mn1 O1 1.876(3) 2_765 ?
Mn1 N1 2.017(4) 2_765 ?
Mn1 N1 2.017(4) . ?
Mn1 N2 2.061(4) . ?
Mn1 N2 2.061(4) 2_765 ?
O1 C1 1.316(6) . ?
O2 C2 1.373(6) . ?
O2 C7 1.387(9) . ?
N1 C11 1.280(7) . ?
N1 C12 1.469(6) . ?
N2 H2 0.9800 . ?
N2 C14 1.489(7) . ?
N2 C15 1.473(9) . ?
C1 C2 1.411(6) . ?
C1 C6 1.416(7) . ?
C2 C3 1.361(8) . ?
C3 H3 0.9300 . ?
C3 C4 1.413(9) . ?
C4 C5 1.341(8) . ?
C4 C8 1.523(9) . ?
C5 H5 0.9300 . ?
C5 C6 1.423(7) . ?
C6 C11 1.439(7) . ?
C7 H7A 0.9600 . ?
C7 H7B 0.9600 . ?
C7 H7C 0.9600 . ?
C8 H8A 0.9700 . ?
C8 H8B 0.9700 . ?
C8 C9 1.389(14) . ?
C9 H9 0.9300 . ?
C9 C10 1.269(16) . ?
C10 H10A 0.9300 . ?
C10 H10B 0.9300 . ?
C11 H11 0.9300 . ?
C12 H12A 0.9700 . ?
C12 H12B 0.9700 . ?
C12 C13 1.525(10) . ?
C13 H13A 0.9700 . ?
C13 H13B 0.9700 . ?
C13 C14 1.511(10) . ?
C14 H14A 0.9700 . ?
C14 H14B 0.9700 . ?
C15 C15 1.508(13) 2_765 ?
C15 H15A 0.9700 . ?
C15 H15B 0.9700 . ?

loop_
_geom_hbond_atom_site_label_D
_geom_hbond_atom_site_label_H
_geom_hbond_atom_site_label_A
_geom_hbond_distance_DH
_geom_hbond_distance_HA
_geom_hbond_distance_DA
_geom_hbond_angle_DHA
_geom_hbond_site_symmetry_A
_geom_hbond_publ_flag
C7 H7C O1 0.96 2.67 3.130(8) 109.9 . yes
C12 H12A O1 0.97 2.53 3.021(7) 111.6 2_765 yes
C13 H13B O2 0.97 2.61 3.534(6) 159.8 4_655 yes

loop_
_geom_torsion_atom_site_label_1
_geom_torsion_atom_site_label_2
_geom_torsion_atom_site_label_3
_geom_torsion_atom_site_label_4
_geom_torsion
_geom_torsion_site_symmetry_1
_geom_torsion_site_symmetry_2
_geom_torsion_site_symmetry_3
_geom_torsion_site_symmetry_4
_geom_torsion_publ_flag
Mn1 O1 C1 C2 -157.8(3) . . . . ?
Mn1 O1 C1 C6 24.2(6) . . . . ?
Mn1 N1 C11 C6 -4.9(8) . . . . ?
Mn1 N1 C12 C13 67.2(6) . . . . ?
Mn1 N2 C14 C13 -57.3(6) . . . . ?
Mn1 N2 C15 C15 40.6(5) . . . 2_765 ?
O1 C1 C2 O2 3.4(7) . . . . ?
O1 C1 C2 C3 -179.9(5) . . . . ?
O1 C1 C6 C5 178.5(5) . . . . ?
O1 C1 C6 C11 9.0(7) . . . . ?
O2 C2 C3 C4 178.6(6) . . . . ?
N1 Mn1 O1 C1 -35.2(4) . . . . ?
N1 Mn1 O1 C1 63.1(4) 2_765 . . . ?
N1 C12 C13 C14 -68.8(6) . . . . ?
N2 Mn1 O1 C1 -123.9(4) . . . . ?
N2 Mn1 O1 C1 151.6(4) 2_765 . . . ?
C1 C2 C3 C4 1.9(9) . . . . ?
C1 C6 C11 N1 -18.0(9) . . . . ?
C2 C1 C6 C5 0.4(7) . . . . ?
C2 C1 C6 C11 -169.0(5) . . . . ?
C2 C3 C4 C5 -0.6(10) . . . . ?
C2 C3 C4 C8 176.4(7) . . . . ?
C3 C4 C5 C6 -0.9(10) . . . . ?
C3 C4 C8 C9 58.2(13) . . . . ?
C4 C5 C6 C1 0.9(9) . . . . ?
C4 C5 C6 C11 170.3(6) . . . . ?
C4 C8 C9 C10 -104.9(14) . . . . ?
C5 C4 C8 C9 -125.0(11) . . . . ?
C5 C6 C11 N1 172.7(6) . . . . ?
C6 C1 C2 O2 -178.5(5) . . . . ?
C6 C1 C2 C3 -1.8(8) . . . . ?
C7 O2 C2 C1 -82.1(7) . . . . ?
C7 O2 C2 C3 101.2(7) . . . . ?
C8 C4 C5 C6 -177.7(7) . . . . ?
C11 N1 C12 C13 -101.9(6) . . . . ?
C12 N1 C11 C6 163.4(6) . . . . ?
C12 C13 C14 N2 64.8(6) . . . . ?
C14 N2 C15 C15 170.0(5) . . . 2_765 ?
C15 N2 C14 C13 178.9(5) . . . . ?
